data_4037068
loop_
_publ_author_name
'Kato, Shin-Ichiro'
'Kuwako, Satoshi'
'Takahashi, Nobutaka'
'Kijima, Tomokazu'
'Nakamura, Yosuke'

_publ_section_title
;
 Benzo- and Naphthopentalenes: Syntheses, Structures, and Properties.
;
_journal_issue 17
_journal_name_full 'The Journal of organic chemistry'
_journal_page_first 7700
_journal_page_last 7710
_journal_paper_doi 10.1021/acs.joc.6b01409
_journal_volume 81
_journal_year 2016
_chemical_formula_sum 'C60.5 H59 Cl'
_chemical_formula_weight 821.52
_space_group_crystal_system triclinic
_space_group_IT_number 2
_space_group_name_Hall '-P 1'
_space_group_name_H-M_alt 'P -1'
_atom_sites_solution_hydrogens geom
_audit_creation_method SHELXL-2014/6
_cell_angle_alpha 86.666(11)
_cell_angle_beta 72.882(7)
_cell_angle_gamma 82.504(10)
_cell_formula_units_Z 4
_cell_length_a 16.676(2)
_cell_length_b 16.766(2)
_cell_length_c 18.310(2)
_cell_measurement_reflns_used 16997
_cell_measurement_temperature 123(2)
_cell_measurement_theta_max 27.5010
_cell_measurement_theta_min 3.0038
_cell_volume 4849.6(10)
_computing_structure_refinement 'SHELXL-2014/6 (Sheldrick, 2014)'
_diffrn_ambient_temperature 123(2)
_diffrn_measured_fraction_theta_full 0.971
_diffrn_measured_fraction_theta_max 0.998
_diffrn_measurement_device_type 'Rigaku Varimax Saturn70'
_diffrn_radiation_type MoK\a
_diffrn_radiation_wavelength 0.71075
_diffrn_reflns_av_R_equivalents 0.0557
_diffrn_reflns_av_unetI/netI 0.0461
_diffrn_reflns_Laue_measured_fraction_full 0.971
_diffrn_reflns_Laue_measured_fraction_max 0.998
_diffrn_reflns_limit_h_max 19
_diffrn_reflns_limit_h_min -19
_diffrn_reflns_limit_k_max 19
_diffrn_reflns_limit_k_min -19
_diffrn_reflns_limit_l_max 21
_diffrn_reflns_limit_l_min -21
_diffrn_reflns_number 78517
_diffrn_reflns_point_group_measured_fraction_full 0.971
_diffrn_reflns_point_group_measured_fraction_max 0.998
_diffrn_reflns_theta_full 25.242
_diffrn_reflns_theta_max 25.000
_diffrn_reflns_theta_min 3.004
_exptl_absorpt_coefficient_mu 0.116
_exptl_crystal_colour purple
_exptl_crystal_density_diffrn 1.125
_exptl_crystal_description Platelet
_exptl_crystal_F_000 1756
_exptl_crystal_size_max 0.130
_exptl_crystal_size_mid 0.130
_exptl_crystal_size_min 0.020
_refine_diff_density_max 0.451
_refine_diff_density_min -0.303
_refine_diff_density_rms 0.046
_refine_ls_extinction_method none
_refine_ls_goodness_of_fit_ref 1.221
_refine_ls_hydrogen_treatment constr
_refine_ls_matrix_type full
_refine_ls_number_parameters 1187
_refine_ls_number_reflns 17030
_refine_ls_number_restraints 0
_refine_ls_restrained_S_all 1.221
_refine_ls_R_factor_all 0.1105
_refine_ls_R_factor_gt 0.0956
_refine_ls_shift/su_max 0.000
_refine_ls_shift/su_mean 0.000
_refine_ls_structure_factor_coef Fsqd
_refine_ls_weighting_details 'w=1/[\s^2^(Fo^2^)+(0.0553P)^2^+4.6482P] where P=(Fo^2^+2Fc^2^)/3'
_refine_ls_weighting_scheme calc
_refine_ls_wR_factor_gt 0.1957
_refine_ls_wR_factor_ref 0.2045
_reflns_Friedel_coverage 0.000
_reflns_number_gt 14693
_reflns_number_total 17030
_reflns_threshold_expression 'I > 2\s(I)'
_cod_data_source_file jo6b01409_si_003.cif
_cod_data_source_block shelxl
_cod_original_cell_volume 4849.7(12)
_cod_original_formula_sum 'C60.50 H59 Cl'
_cod_database_code 4037068
_shelx_space_group_comment
;
The symmetry employed for this shelxl refinement is uniquely defined
by the following loop, which should always be used as a source of
symmetry information in preference to the above space-group names.
They are only intended as comments.
;
_shelx_estimated_absorpt_t_min 0.985
_shelx_estimated_absorpt_t_max 0.998
_shelxl_version_number 2014/6

loop_
_space_group_symop_operation_xyz
'x, y, z'
'-x, -y, -z'

loop_
_atom_site_label
_atom_site_type_symbol
_atom_site_fract_x
_atom_site_fract_y
_atom_site_fract_z
_atom_site_U_iso_or_equiv
_atom_site_adp_type
_atom_site_occupancy
_atom_site_site_symmetry_order
_atom_site_calc_flag
_atom_site_refinement_flags_posn
_atom_site_refinement_flags_adp
_atom_site_refinement_flags_occupancy
_atom_site_disorder_assembly
_atom_site_disorder_group
C1 C 0.3963(2) 0.47767(19) 0.30695(18) 0.0364(7) Uani 1 1 d . . . . .
C2 C 0.3895(2) 0.5597(2) 0.30994(18) 0.0385(7) Uani 1 1 d . . . . .
H1 H 0.3516 0.5921 0.2875 0.046 Uiso 1 1 calc R U . . .
C3 C 0.4394(2) 0.5966(2) 0.34683(18) 0.0397(8) Uani 1 1 d . . . . .
C4 C 0.4346(2) 0.6815(2) 0.3502(2) 0.0456(8) Uani 1 1 d . . . . .
H2 H 0.3966 0.7149 0.3285 0.055 Uiso 1 1 calc R U . . .
C5 C 0.4839(2) 0.7157(2) 0.3842(2) 0.0503(9) Uani 1 1 d . . . . .
H3 H 0.4804 0.7727 0.3854 0.060 Uiso 1 1 calc R U . . .
C6 C 0.5396(2) 0.6677(2) 0.4173(2) 0.0524(9) Uani 1 1 d . . . . .
H4 H 0.5735 0.6924 0.4409 0.063 Uiso 1 1 calc R U . . .
C7 C 0.5456(2) 0.5857(2) 0.4160(2) 0.0448(8) Uani 1 1 d . . . . .
H5 H 0.5834 0.5537 0.4389 0.054 Uiso 1 1 calc R U . . .
C8 C 0.4956(2) 0.5480(2) 0.38054(18) 0.0396(8) Uani 1 1 d . . . . .
C9 C 0.5028(2) 0.4624(2) 0.37572(18) 0.0405(8) Uani 1 1 d . . . . .
H6 H 0.5409 0.4290 0.3972 0.049 Uiso 1 1 calc R U . . .
C10 C 0.4543(2) 0.42934(19) 0.33982(18) 0.0367(7) Uani 1 1 d . . . . .
C11 C 0.4506(2) 0.34276(19) 0.32863(18) 0.0365(7) Uani 1 1 d . . . . .
C12 C 0.39094(19) 0.33915(18) 0.29061(17) 0.0335(7) Uani 1 1 d . . . . .
C13 C 0.34828(19) 0.28271(19) 0.26097(17) 0.0346(7) Uani 1 1 d . . . . .
C14 C 0.29140(19) 0.33010(18) 0.22963(17) 0.0341(7) Uani 1 1 d . . . . .
C15 C 0.29518(19) 0.41782(18) 0.23981(17) 0.0342(7) Uani 1 1 d . . . . .
C16 C 0.3553(2) 0.42083(19) 0.27607(17) 0.0358(7) Uani 1 1 d . . . . .
C17 C 0.5025(2) 0.28411(19) 0.35794(18) 0.0384(7) Uani 1 1 d . . . . .
C18 C 0.5524(2) 0.2485(2) 0.38878(19) 0.0401(8) Uani 1 1 d . . . . .
C19 C 0.6139(2) 0.2161(2) 0.42585(19) 0.0424(8) Uani 1 1 d . . . . .
C20 C 0.6701(2) 0.2668(2) 0.4354(2) 0.0481(9) Uani 1 1 d . . . . .
H7 H 0.6677 0.3204 0.4157 0.058 Uiso 1 1 calc R U . . .
C21 C 0.7290(2) 0.2395(3) 0.4733(2) 0.0555(10) Uani 1 1 d . . . . .
H8 H 0.7667 0.2744 0.4799 0.067 Uiso 1 1 calc R U . . .
C22 C 0.7331(2) 0.1620(3) 0.5014(2) 0.0579(10) Uani 1 1 d . . . . .
H9 H 0.7741 0.1433 0.5270 0.069 Uiso 1 1 calc R U . . .
C23 C 0.6780(3) 0.1106(3) 0.4928(2) 0.0604(11) Uani 1 1 d . . . . .
H10 H 0.6810 0.0570 0.5127 0.072 Uiso 1 1 calc R U . . .
C24 C 0.6185(2) 0.1377(2) 0.4550(2) 0.0532(9) Uani 1 1 d . . . . .
H11 H 0.5807 0.1026 0.4489 0.064 Uiso 1 1 calc R U . . .
C25 C 0.2348(2) 0.30330(19) 0.19458(18) 0.0365(7) Uani 1 1 d . . . . .
C26 C 0.1845(2) 0.28469(19) 0.16492(19) 0.0378(7) Uani 1 1 d . . . . .
C27 C 0.1215(2) 0.2649(2) 0.13212(19) 0.0403(8) Uani 1 1 d . . . . .
C28 C 0.1279(3) 0.1915(2) 0.0981(2) 0.0584(10) Uani 1 1 d . . . . .
H12 H 0.1761 0.1532 0.0947 0.070 Uiso 1 1 calc R U . . .
C29 C 0.0649(3) 0.1740(3) 0.0692(3) 0.0770(14) Uani 1 1 d . . . . .
H13 H 0.0705 0.1241 0.0451 0.092 Uiso 1 1 calc R U . . .
C30 C -0.0063(3) 0.2282(3) 0.0746(3) 0.0764(14) Uani 1 1 d . . . . .
H14 H -0.0502 0.2151 0.0558 0.092 Uiso 1 1 calc R U . . .
C31 C -0.0130(2) 0.3012(3) 0.1075(2) 0.0629(11) Uani 1 1 d . . . . .
H15 H -0.0613 0.3391 0.1105 0.075 Uiso 1 1 calc R U . . .
C32 C 0.0498(2) 0.3198(2) 0.1362(2) 0.0496(9) Uani 1 1 d . . . . .
H16 H 0.0443 0.3705 0.1590 0.060 Uiso 1 1 calc R U . . .
C33 C 0.2422(2) 0.48477(19) 0.21541(18) 0.0364(7) Uani 1 1 d . . . . .
C34 C 0.2236(2) 0.48375(19) 0.14568(18) 0.0367(7) Uani 1 1 d . . . . .
H17 H 0.2446 0.4384 0.1139 0.044 Uiso 1 1 calc R U . . .
C35 C 0.1749(2) 0.5481(2) 0.12235(19) 0.0398(8) Uani 1 1 d . . . . .
C36 C 0.1466(2) 0.6150(2) 0.16922(19) 0.0424(8) Uani 1 1 d . . . . .
H18 H 0.1147 0.6598 0.1528 0.051 Uiso 1 1 calc R U . . .
C37 C 0.1634(2) 0.6185(2) 0.23902(19) 0.0412(8) Uani 1 1 d . . . . .
C38 C 0.2106(2) 0.5521(2) 0.26139(19) 0.0395(8) Uani 1 1 d . . . . .
H19 H 0.2219 0.5526 0.3093 0.047 Uiso 1 1 calc R U . . .
C39 C 0.1539(2) 0.5496(2) 0.0457(2) 0.0445(8) Uani 1 1 d . . . . .
C40 C 0.1936(3) 0.4733(2) 0.0001(2) 0.0606(11) Uani 1 1 d . . . . .
H20 H 0.1722 0.4261 0.0301 0.091 Uiso 1 1 calc R U . . .
H21 H 0.2552 0.4684 -0.0108 0.091 Uiso 1 1 calc R U . . .
H22 H 0.1788 0.4765 -0.0480 0.091 Uiso 1 1 calc R U . . .
C41 C 0.0576(2) 0.5567(2) 0.0615(2) 0.0591(10) Uani 1 1 d . . . . .
H23 H 0.0318 0.6070 0.0879 0.089 Uiso 1 1 calc R U . . .
H24 H 0.0358 0.5111 0.0937 0.089 Uiso 1 1 calc R U . . .
H25 H 0.0439 0.5567 0.0130 0.089 Uiso 1 1 calc R U . . .
C42 C 0.1877(3) 0.6229(2) -0.0025(2) 0.0557(10) Uani 1 1 d . . . . .
H26 H 0.1777 0.6224 -0.0526 0.084 Uiso 1 1 calc R U . . .
H27 H 0.2485 0.6205 -0.0093 0.084 Uiso 1 1 calc R U . . .
H28 H 0.1586 0.6724 0.0237 0.084 Uiso 1 1 calc R U . . .
C43 C 0.1297(2) 0.6923(2) 0.2914(2) 0.0466(9) Uani 1 1 d . . . . .
C44 C 0.0525(4) 0.6710(4) 0.3533(3) 0.0689(19) Uani 0.737(6) 1 d . . P A 1
H29 H 0.0680 0.6232 0.3819 0.103 Uiso 0.737(6) 1 calc R U P A 1
H30 H 0.0301 0.7161 0.3881 0.103 Uiso 0.737(6) 1 calc R U P A 1
H31 H 0.0093 0.6598 0.3300 0.103 Uiso 0.737(6) 1 calc R U P A 1
C45 C 0.1973(3) 0.7143(3) 0.3258(3) 0.0593(17) Uani 0.737(6) 1 d . . P A 1
H32 H 0.2466 0.7279 0.2846 0.089 Uiso 0.737(6) 1 calc R U P A 1
H33 H 0.1742 0.7607 0.3589 0.089 Uiso 0.737(6) 1 calc R U P A 1
H34 H 0.2143 0.6685 0.3559 0.089 Uiso 0.737(6) 1 calc R U P A 1
C46 C 0.1041(4) 0.7670(3) 0.2473(3) 0.0581(16) Uani 0.737(6) 1 d . . P A 1
H35 H 0.1537 0.7815 0.2070 0.087 Uiso 0.737(6) 1 calc R U P A 1
H36 H 0.0608 0.7556 0.2244 0.087 Uiso 0.737(6) 1 calc R U P A 1
H37 H 0.0816 0.8119 0.2825 0.087 Uiso 0.737(6) 1 calc R U P A 1
C47 C 0.0363(11) 0.7263(11) 0.2914(11) 0.075(5) Uiso 0.263(6) 1 d . . P A 2
H38 H -0.0009 0.6841 0.3097 0.113 Uiso 0.263(6) 1 calc R U P A 2
H39 H 0.0161 0.7724 0.3252 0.113 Uiso 0.263(6) 1 calc R U P A 2
H40 H 0.0359 0.7432 0.2394 0.113 Uiso 0.263(6) 1 calc R U P A 2
C48 C 0.1202(12) 0.6667(11) 0.3799(10) 0.072(5) Uiso 0.263(6) 1 d . . P A 2
H41 H 0.0788 0.6281 0.3968 0.108 Uiso 0.263(6) 1 calc R U P A 2
H42 H 0.1750 0.6421 0.3849 0.108 Uiso 0.263(6) 1 calc R U P A 2
H43 H 0.1010 0.7146 0.4115 0.108 Uiso 0.263(6) 1 calc R U P A 2
C49 C 0.1922(12) 0.7509(12) 0.2646(12) 0.082(6) Uiso 0.263(6) 1 d . . P A 2
H44 H 0.1735 0.7989 0.2962 0.122 Uiso 0.263(6) 1 calc R U P A 2
H45 H 0.2473 0.7264 0.2689 0.122 Uiso 0.263(6) 1 calc R U P A 2
H46 H 0.1970 0.7663 0.2112 0.122 Uiso 0.263(6) 1 calc R U P A 2
C50 C 0.36026(19) 0.19422(18) 0.26520(17) 0.0338(7) Uani 1 1 d . . . . .
C51 C 0.4394(2) 0.15188(19) 0.26122(18) 0.0364(7) Uani 1 1 d . . . . .
H47 H 0.4860 0.1808 0.2568 0.044 Uiso 1 1 calc R U . . .
C52 C 0.4511(2) 0.06777(19) 0.26357(18) 0.0380(7) Uani 1 1 d . . . . .
C53 C 0.3808(2) 0.02765(19) 0.27079(18) 0.0398(8) Uani 1 1 d . . . . .
H48 H 0.3879 -0.0295 0.2728 0.048 Uiso 1 1 calc R U . . .
C54 C 0.3012(2) 0.0671(2) 0.27512(18) 0.0390(8) Uani 1 1 d . . . . .
C55 C 0.2915(2) 0.15117(19) 0.27334(17) 0.0358(7) Uani 1 1 d . . . . .
H49 H 0.2372 0.1797 0.2777 0.043 Uiso 1 1 calc R U . . .
C56 C 0.5363(2) 0.0185(2) 0.2595(2) 0.0446(8) Uani 1 1 d . . . . .
C57 C 0.6069(2) 0.0717(2) 0.2441(3) 0.0589(10) Uani 1 1 d . . . . .
H50 H 0.5957 0.1083 0.2867 0.088 Uiso 1 1 calc R U . . .
H51 H 0.6097 0.1030 0.1967 0.088 Uiso 1 1 calc R U . . .
H52 H 0.6608 0.0379 0.2389 0.088 Uiso 1 1 calc R U . . .
C58 C 0.5584(3) -0.0433(2) 0.1953(2) 0.0578(10) Uani 1 1 d . . . . .
H53 H 0.5571 -0.0155 0.1471 0.087 Uiso 1 1 calc R U . . .
H54 H 0.5172 -0.0823 0.2081 0.087 Uiso 1 1 calc R U . . .
H55 H 0.6151 -0.0715 0.1900 0.087 Uiso 1 1 calc R U . . .
C59 C 0.5295(3) -0.0274(2) 0.3358(2) 0.0586(10) Uani 1 1 d . . . . .
H56 H 0.5836 -0.0598 0.3334 0.088 Uiso 1 1 calc R U . . .
H57 H 0.4850 -0.0628 0.3454 0.088 Uiso 1 1 calc R U . . .
H58 H 0.5157 0.0110 0.3773 0.088 Uiso 1 1 calc R U . . .
C60 C 0.2274(2) 0.0195(2) 0.2804(2) 0.0452(8) Uani 1 1 d . . . . .
C61 C 0.2452(4) -0.0248(4) 0.2060(3) 0.0672(18) Uani 0.818(7) 1 d . . P B 1
H137 H 0.1984 -0.0555 0.2086 0.101 Uiso 0.818(7) 1 calc R U P B 1
H138 H 0.2512 0.0143 0.1633 0.101 Uiso 0.818(7) 1 calc R U P B 1
H139 H 0.2977 -0.0615 0.1982 0.101 Uiso 0.818(7) 1 calc R U P B 1
C62 C 0.2183(3) -0.0413(3) 0.3472(3) 0.0624(16) Uani 0.818(7) 1 d . . P B 1
H140 H 0.2068 -0.0126 0.3950 0.094 Uiso 0.818(7) 1 calc R U P B 1
H141 H 0.1715 -0.0722 0.3500 0.094 Uiso 0.818(7) 1 calc R U P B 1
H142 H 0.2708 -0.0779 0.3394 0.094 Uiso 0.818(7) 1 calc R U P B 1
C63 C 0.1421(3) 0.0738(3) 0.2935(3) 0.0603(16) Uani 0.818(7) 1 d . . P B 1
H143 H 0.1296 0.1027 0.3413 0.090 Uiso 0.818(7) 1 calc R U P B 1
H144 H 0.1456 0.1125 0.2509 0.090 Uiso 0.818(7) 1 calc R U P B 1
H145 H 0.0970 0.0404 0.2968 0.090 Uiso 0.818(7) 1 calc R U P B 1
C64 C 0.60400(19) 0.49888(19) 0.17489(18) 0.0355(7) Uani 1 1 d . . . . .
C65 C 0.5799(2) 0.58018(19) 0.17911(18) 0.0379(7) Uani 1 1 d . . . . .
H68 H 0.6077 0.6134 0.2016 0.045 Uiso 1 1 calc R U . . .
C66 C 0.5126(2) 0.6145(2) 0.14942(18) 0.0407(8) Uani 1 1 d . . . . .
C67 C 0.4833(2) 0.6979(2) 0.1555(2) 0.0486(9) Uani 1 1 d . . . . .
H69 H 0.5106 0.7323 0.1773 0.058 Uiso 1 1 calc R U . . .
C68 C 0.4159(2) 0.7292(2) 0.1302(2) 0.0540(10) Uani 1 1 d . . . . .
H70 H 0.3962 0.7849 0.1355 0.065 Uiso 1 1 calc R U . . .
C69 C 0.3759(2) 0.6798(2) 0.0966(2) 0.0532(10) Uani 1 1 d . . . . .
H71 H 0.3292 0.7022 0.0792 0.064 Uiso 1 1 calc R U . . .
C70 C 0.4033(2) 0.5993(2) 0.08852(19) 0.0454(8) Uani 1 1 d . . . . .
H72 H 0.3760 0.5665 0.0650 0.054 Uiso 1 1 calc R U . . .
C71 C 0.4721(2) 0.5646(2) 0.11487(18) 0.0399(8) Uani 1 1 d . . . . .
C72 C 0.4991(2) 0.4799(2) 0.11073(18) 0.0379(7) Uani 1 1 d . . . . .
H73 H 0.4727 0.4458 0.0877 0.046 Uiso 1 1 calc R U . . .
C73 C 0.5629(2) 0.44856(19) 0.13998(18) 0.0361(7) Uani 1 1 d . . . . .
C74 C 0.5988(2) 0.36355(19) 0.14503(17) 0.0358(7) Uani 1 1 d . . . . .
C75 C 0.6627(2) 0.36229(19) 0.17923(17) 0.0357(7) Uani 1 1 d . . . . .
C76 C 0.72511(19) 0.30819(18) 0.20566(17) 0.0325(7) Uani 1 1 d . . . . .
C77 C 0.76033(19) 0.35556(18) 0.24469(18) 0.0347(7) Uani 1 1 d . . . . .
C78 C 0.72386(19) 0.44168(18) 0.24114(17) 0.0332(7) Uani 1 1 d . . . . .
C79 C 0.66704(19) 0.44418(18) 0.20040(17) 0.0333(7) Uani 1 1 d . . . . .
C80 C 0.5638(2) 0.30274(19) 0.11871(18) 0.0376(7) Uani 1 1 d . . . . .
C81 C 0.5224(2) 0.2634(2) 0.09376(18) 0.0394(8) Uani 1 1 d . . . . .
C82 C 0.4691(2) 0.2236(2) 0.06288(18) 0.0415(8) Uani 1 1 d . . . . .
C83 C 0.4095(2) 0.2696(3) 0.0339(2) 0.0535(10) Uani 1 1 d . . . . .
H74 H 0.4042 0.3266 0.0358 0.064 Uiso 1 1 calc R U . . .
C84 C 0.3581(3) 0.2337(3) 0.0023(2) 0.0685(12) Uani 1 1 d . . . . .
H75 H 0.3179 0.2662 -0.0175 0.082 Uiso 1 1 calc R U . . .
C85 C 0.3646(3) 0.1524(3) -0.0007(3) 0.0766(14) Uani 1 1 d . . . . .
H76 H 0.3294 0.1282 -0.0232 0.092 Uiso 1 1 calc R U . . .
C86 C 0.4221(3) 0.1049(3) 0.0288(3) 0.0833(15) Uani 1 1 d . . . . .
H77 H 0.4259 0.0480 0.0273 0.100 Uiso 1 1 calc R U . . .
C87 C 0.4746(3) 0.1406(2) 0.0608(2) 0.0609(11) Uani 1 1 d . . . . .
H78 H 0.5141 0.1078 0.0812 0.073 Uiso 1 1 calc R U . . .
C88 C 0.8277(2) 0.33428(18) 0.27725(18) 0.0365(7) Uani 1 1 d . . . . .
C89 C 0.8836(2) 0.3261(2) 0.30703(19) 0.0408(8) Uani 1 1 d . . . . .
C90 C 0.9526(2) 0.3211(2) 0.33989(19) 0.0421(8) Uani 1 1 d . . . . .
C91 C 0.9701(3) 0.2557(2) 0.3855(2) 0.0589(11) Uani 1 1 d . . . . .
H79 H 0.9351 0.2136 0.3969 0.071 Uiso 1 1 calc R U . . .
C92 C 1.0385(3) 0.2523(3) 0.4145(3) 0.0751(14) Uani 1 1 d . . . . .
H80 H 1.0501 0.2076 0.4457 0.090 Uiso 1 1 calc R U . . .
C93 C 1.0895(3) 0.3124(3) 0.3985(3) 0.0720(14) Uani 1 1 d . . . . .
H81 H 1.1370 0.3087 0.4178 0.086 Uiso 1 1 calc R U . . .
C94 C 1.0726(3) 0.3783(3) 0.3548(2) 0.0653(12) Uani 1 1 d . . . . .
H82 H 1.1079 0.4202 0.3442 0.078 Uiso 1 1 calc R U . . .
C95 C 1.0033(2) 0.3832(2) 0.3259(2) 0.0535(10) Uani 1 1 d . . . . .
H83 H 0.9907 0.4292 0.2966 0.064 Uiso 1 1 calc R U . . .
C96 C 0.74793(19) 0.50868(18) 0.27523(18) 0.0356(7) Uani 1 1 d . . . . .
C97 C 0.75853(19) 0.50019(19) 0.34836(18) 0.0370(7) Uani 1 1 d . . . . .
H84 H 0.7512 0.4503 0.3754 0.044 Uiso 1 1 calc R U . . .
C98 C 0.7796(2) 0.5633(2) 0.38215(19) 0.0402(8) Uani 1 1 d . . . . .
C99 C 0.7909(2) 0.6354(2) 0.3399(2) 0.0441(8) Uani 1 1 d . . . . .
H85 H 0.8055 0.6790 0.3623 0.053 Uiso 1 1 calc R U . . .
C100 C 0.7818(2) 0.6462(2) 0.2667(2) 0.0434(8) Uani 1 1 d . . . . .
C101 C 0.7602(2) 0.58117(19) 0.23510(19) 0.0384(7) Uani 1 1 d . . . . .
H86 H 0.7539 0.5866 0.1851 0.046 Uiso 1 1 calc R U . . .
C102 C 0.7912(2) 0.5546(2) 0.4625(2) 0.0505(9) Uani 1 1 d . . . . .
C103 C 0.7701(3) 0.4732(3) 0.5005(2) 0.0707(12) Uani 1 1 d . . . . .
H87 H 0.8084 0.4300 0.4701 0.106 Uiso 1 1 calc R U . . .
H88 H 0.7117 0.4666 0.5038 0.106 Uiso 1 1 calc R U . . .
H89 H 0.7768 0.4710 0.5521 0.106 Uiso 1 1 calc R U . . .
C104 C 0.8840(3) 0.5631(3) 0.4560(2) 0.0702(13) Uani 1 1 d . . . . .
H90 H 0.9213 0.5223 0.4217 0.105 Uiso 1 1 calc R U . . .
H91 H 0.8928 0.5557 0.5067 0.105 Uiso 1 1 calc R U . . .
H92 H 0.8969 0.6168 0.4356 0.105 Uiso 1 1 calc R U . . .
C105 C 0.7338(2) 0.6218(2) 0.5131(2) 0.0575(10) Uani 1 1 d . . . . .
H93 H 0.7418 0.6166 0.5642 0.086 Uiso 1 1 calc R U . . .
H94 H 0.6746 0.6172 0.5171 0.086 Uiso 1 1 calc R U . . .
H95 H 0.7483 0.6743 0.4904 0.086 Uiso 1 1 calc R U . . .
C106 C 0.7929(3) 0.7269(2) 0.2233(2) 0.0538(10) Uani 1 1 d . . . . .
C107 C 0.8797(3) 0.7521(3) 0.2192(3) 0.0923(16) Uani 1 1 d . . . . .
H96 H 0.8810 0.7635 0.2707 0.139 Uiso 1 1 calc R U . . .
H97 H 0.8892 0.8004 0.1866 0.139 Uiso 1 1 calc R U . . .
H98 H 0.9241 0.7084 0.1977 0.139 Uiso 1 1 calc R U . . .
C108 C 0.7243(4) 0.7903(3) 0.2669(4) 0.1020(19) Uani 1 1 d . . . . .
H99 H 0.6688 0.7720 0.2751 0.153 Uiso 1 1 calc R U . . .
H100 H 0.7269 0.8410 0.2371 0.153 Uiso 1 1 calc R U . . .
H101 H 0.7330 0.7989 0.3163 0.153 Uiso 1 1 calc R U . . .
C109 C 0.7877(5) 0.7243(3) 0.1425(3) 0.119(2) Uani 1 1 d . . . . .
H102 H 0.8326 0.6846 0.1137 0.179 Uiso 1 1 calc R U . . .
H103 H 0.7945 0.7774 0.1179 0.179 Uiso 1 1 calc R U . . .
H104 H 0.7326 0.7091 0.1436 0.179 Uiso 1 1 calc R U . . .
C110 C 0.75564(19) 0.22373(18) 0.18432(18) 0.0339(7) Uani 1 1 d . . . . .
C111 C 0.75481(19) 0.19699(19) 0.11380(18) 0.0357(7) Uani 1 1 d . . . . .
H105 H 0.7283 0.2316 0.0825 0.043 Uiso 1 1 calc R U . . .
C112 C 0.7922(2) 0.12027(19) 0.08836(18) 0.0377(7) Uani 1 1 d . . . . .
C113 C 0.8323(2) 0.07154(19) 0.13470(19) 0.0401(8) Uani 1 1 d . . . . .
H106 H 0.8596 0.0200 0.1171 0.048 Uiso 1 1 calc R U . . .
C114 C 0.8338(2) 0.09569(19) 0.20604(19) 0.0392(8) Uani 1 1 d . . . . .
C115 C 0.7943(2) 0.17187(19) 0.22974(19) 0.0375(7) Uani 1 1 d . . . . .
H107 H 0.7934 0.1892 0.2785 0.045 Uiso 1 1 calc R U . . .
C116 C 0.8761(2) 0.0400(2) 0.2564(2) 0.0443(8) Uani 1 1 d . . . . .
C117 C 0.8116(3) -0.0137(4) 0.3050(3) 0.0767(19) Uani 0.904(9) 1 d . . P C 1
H155 H 0.7618 0.0201 0.3352 0.115 Uiso 0.904(9) 1 calc R U P C 1
H156 H 0.7948 -0.0475 0.2715 0.115 Uiso 0.904(9) 1 calc R U P C 1
H157 H 0.8372 -0.0479 0.3394 0.115 Uiso 0.904(9) 1 calc R U P C 1
C118 C 0.9051(4) 0.0882(3) 0.3108(4) 0.074(2) Uani 0.904(9) 1 d . . P C 1
H158 H 0.8568 0.1232 0.3415 0.110 Uiso 0.904(9) 1 calc R U P C 1
H159 H 0.9287 0.0510 0.3445 0.110 Uiso 0.904(9) 1 calc R U P C 1
H160 H 0.9484 0.1211 0.2809 0.110 Uiso 0.904(9) 1 calc R U P C 1
C119 C 0.9527(4) -0.0131(3) 0.2101(3) 0.0678(16) Uani 0.904(9) 1 d . . P C 1
H161 H 0.9776 -0.0476 0.2448 0.102 Uiso 0.904(9) 1 calc R U P C 1
H162 H 0.9355 -0.0466 0.1766 0.102 Uiso 0.904(9) 1 calc R U P C 1
H163 H 0.9944 0.0207 0.1791 0.102 Uiso 0.904(9) 1 calc R U P C 1
C120 C 0.7935(2) 0.0907(2) 0.0101(2) 0.0438(8) Uani 1 1 d . . . . .
C121 C 0.7431(3) 0.1505(3) -0.0300(3) 0.0519(15) Uani 0.729(6) 1 d . . P D 1
H117 H 0.7669 0.2018 -0.0379 0.078 Uiso 0.729(6) 1 calc R U P D 1
H118 H 0.7457 0.1294 -0.0796 0.078 Uiso 0.729(6) 1 calc R U P D 1
H119 H 0.6841 0.1589 0.0016 0.078 Uiso 0.729(6) 1 calc R U P D 1
C122 C 0.8856(3) 0.0784(3) -0.0407(3) 0.0568(16) Uani 0.729(6) 1 d . . P D 1
H120 H 0.9190 0.0399 -0.0155 0.085 Uiso 0.729(6) 1 calc R U P D 1
H121 H 0.8875 0.0574 -0.0901 0.085 Uiso 0.729(6) 1 calc R U P D 1
H122 H 0.9091 0.1299 -0.0487 0.085 Uiso 0.729(6) 1 calc R U P D 1
C123 C 0.7556(4) 0.0109(3) 0.0221(3) 0.0546(16) Uani 0.729(6) 1 d . . P D 1
H123 H 0.7878 -0.0280 0.0479 0.082 Uiso 0.729(6) 1 calc R U P D 1
H124 H 0.6966 0.0196 0.0535 0.082 Uiso 0.729(6) 1 calc R U P D 1
H125 H 0.7583 -0.0099 -0.0276 0.082 Uiso 0.729(6) 1 calc R U P D 1
C124 C 0.6977(9) 0.0970(9) 0.0053(9) 0.058(4) Uiso 0.271(6) 1 d . . P D 2
H126 H 0.6701 0.1520 0.0163 0.086 Uiso 0.271(6) 1 calc R U P D 2
H127 H 0.6983 0.0831 -0.0461 0.086 Uiso 0.271(6) 1 calc R U P D 2
H128 H 0.6664 0.0596 0.0428 0.086 Uiso 0.271(6) 1 calc R U P D 2
C125 C 0.8405(10) 0.1471(9) -0.0557(8) 0.060(4) Uiso 0.271(6) 1 d . . P D 2
H129 H 0.8165 0.2031 -0.0448 0.090 Uiso 0.271(6) 1 calc R U P D 2
H130 H 0.9008 0.1410 -0.0591 0.090 Uiso 0.271(6) 1 calc R U P D 2
H131 H 0.8338 0.1322 -0.1044 0.090 Uiso 0.271(6) 1 calc R U P D 2
C126 C 0.8318(11) 0.0033(9) -0.0078(9) 0.065(5) Uiso 0.271(6) 1 d . . P D 2
H132 H 0.8297 -0.0097 -0.0586 0.098 Uiso 0.271(6) 1 calc R U P D 2
H133 H 0.8907 -0.0035 -0.0066 0.098 Uiso 0.271(6) 1 calc R U P D 2
H134 H 0.7995 -0.0328 0.0305 0.098 Uiso 0.271(6) 1 calc R U P D 2
C127 C 0.3239(3) 0.1476(3) 0.4555(2) 0.0591(10) Uani 1 1 d . . . . .
H135 H 0.3413 0.1115 0.4112 0.071 Uiso 1 1 calc R U . . .
H136 H 0.3362 0.2024 0.4364 0.071 Uiso 1 1 calc R U . . .
Cl1 Cl 0.21464(7) 0.14859(8) 0.49983(7) 0.0818(4) Uani 1 1 d . . . . .
Cl2 Cl 0.38158(8) 0.11457(8) 0.51948(7) 0.0810(4) Uani 1 1 d . . . . .
C128 C 0.2595(18) -0.0774(14) 0.2666(17) 0.076(9) Uani 0.182(7) 1 d . . P B 2
H146 H 0.3009 -0.0847 0.2162 0.114 Uiso 0.182(7) 1 calc R U P B 2
H147 H 0.2856 -0.0989 0.3062 0.114 Uiso 0.182(7) 1 calc R U P B 2
H148 H 0.2110 -0.1059 0.2694 0.114 Uiso 0.182(7) 1 calc R U P B 2
C129 C 0.1923(19) 0.0457(17) 0.2117(17) 0.084(11) Uani 0.182(7) 1 d . . P B 2
H149 H 0.2381 0.0383 0.1639 0.126 Uiso 0.182(7) 1 calc R U P B 2
H150 H 0.1478 0.0128 0.2117 0.126 Uiso 0.182(7) 1 calc R U P B 2
H151 H 0.1688 0.1025 0.2164 0.126 Uiso 0.182(7) 1 calc R U P B 2
C130 C 0.1654(17) 0.027(2) 0.3568(19) 0.095(11) Uani 0.182(7) 1 d . . P B 2
H152 H 0.1186 -0.0035 0.3592 0.143 Uiso 0.182(7) 1 calc R U P B 2
H153 H 0.1928 0.0065 0.3957 0.143 Uiso 0.182(7) 1 calc R U P B 2
H154 H 0.1437 0.0841 0.3662 0.143 Uiso 0.182(7) 1 calc R U P B 2
C131 C 0.955(2) 0.088(2) 0.256(2) 0.041(10) Uiso 0.096(9) 1 d . . P C 2
H164 H 0.9935 0.0900 0.2041 0.062 Uiso 0.096(9) 1 calc R U P C 2
H165 H 0.9338 0.1429 0.2738 0.062 Uiso 0.096(9) 1 calc R U P C 2
H166 H 0.9856 0.0600 0.2902 0.062 Uiso 0.096(9) 1 calc R U P C 2
C132 C 0.814(3) 0.034(3) 0.334(3) 0.057(13) Uiso 0.096(9) 1 d . . P C 2
H167 H 0.8403 -0.0014 0.3668 0.086 Uiso 0.096(9) 1 calc R U P C 2
H168 H 0.7975 0.0878 0.3557 0.086 Uiso 0.096(9) 1 calc R U P C 2
H169 H 0.7642 0.0123 0.3291 0.086 Uiso 0.096(9) 1 calc R U P C 2
C133 C 0.910(4) -0.045(3) 0.217(3) 0.071(15) Uiso 0.096(9) 1 d . . P C 2
H170 H 0.9500 -0.0380 0.1670 0.106 Uiso 0.096(9) 1 calc R U P C 2
H171 H 0.9378 -0.0801 0.2496 0.106 Uiso 0.096(9) 1 calc R U P C 2
H172 H 0.8620 -0.0703 0.2116 0.106 Uiso 0.096(9) 1 calc R U P C 2

loop_
_atom_site_aniso_label
_atom_site_aniso_U_11
_atom_site_aniso_U_22
_atom_site_aniso_U_33
_atom_site_aniso_U_23
_atom_site_aniso_U_13
_atom_site_aniso_U_12
C1 0.0367(18) 0.0398(18) 0.0354(17) -0.0058(14) -0.0140(14) -0.0038(14)
C2 0.0376(18) 0.0433(19) 0.0379(18) -0.0069(15) -0.0152(15) -0.0047(15)
C3 0.0419(19) 0.0411(19) 0.0374(18) -0.0073(15) -0.0122(15) -0.0049(15)
C4 0.045(2) 0.047(2) 0.048(2) -0.0095(16) -0.0169(17) -0.0053(16)
C5 0.055(2) 0.043(2) 0.055(2) -0.0123(17) -0.0157(18) -0.0071(17)
C6 0.050(2) 0.058(2) 0.054(2) -0.0171(18) -0.0172(18) -0.0110(18)
C7 0.041(2) 0.051(2) 0.046(2) -0.0154(17) -0.0166(16) -0.0036(16)
C8 0.0402(19) 0.0423(19) 0.0395(18) -0.0100(15) -0.0144(15) -0.0059(15)
C9 0.0397(19) 0.049(2) 0.0384(18) -0.0060(15) -0.0188(15) -0.0044(15)
C10 0.0373(18) 0.0401(18) 0.0347(17) -0.0060(14) -0.0138(14) -0.0018(14)
C11 0.0351(17) 0.0402(18) 0.0357(17) -0.0043(14) -0.0135(14) -0.0014(14)
C12 0.0341(17) 0.0360(17) 0.0320(16) -0.0030(13) -0.0122(13) -0.0031(13)
C13 0.0326(17) 0.0401(18) 0.0332(16) -0.0063(14) -0.0130(14) -0.0018(14)
C14 0.0343(17) 0.0380(17) 0.0336(17) -0.0059(14) -0.0152(14) -0.0024(14)
C15 0.0335(17) 0.0355(17) 0.0361(17) -0.0039(14) -0.0140(14) -0.0029(13)
C16 0.0364(18) 0.0396(18) 0.0342(17) -0.0045(14) -0.0134(14) -0.0055(14)
C17 0.0430(19) 0.0374(18) 0.0386(18) -0.0057(14) -0.0173(15) -0.0033(15)
C18 0.0422(19) 0.0416(19) 0.0405(18) -0.0070(15) -0.0183(16) -0.0021(15)
C19 0.0401(19) 0.051(2) 0.0389(18) -0.0061(16) -0.0187(15) 0.0034(16)
C20 0.042(2) 0.055(2) 0.050(2) 0.0001(17) -0.0188(17) -0.0052(17)
C21 0.049(2) 0.069(3) 0.058(2) -0.001(2) -0.0288(19) -0.0112(19)
C22 0.049(2) 0.073(3) 0.059(2) 0.003(2) -0.0320(19) 0.002(2)
C23 0.060(3) 0.061(2) 0.070(3) 0.006(2) -0.040(2) 0.002(2)
C24 0.055(2) 0.049(2) 0.064(2) -0.0023(19) -0.031(2) -0.0048(18)
C25 0.0379(18) 0.0377(18) 0.0372(17) -0.0043(14) -0.0169(15) -0.0006(14)
C26 0.0388(18) 0.0343(17) 0.0427(18) -0.0033(14) -0.0163(15) -0.0018(14)
C27 0.0392(19) 0.047(2) 0.0408(19) -0.0024(15) -0.0184(15) -0.0099(15)
C28 0.062(3) 0.052(2) 0.072(3) -0.015(2) -0.033(2) -0.0085(19)
C29 0.087(4) 0.076(3) 0.089(3) -0.018(3) -0.046(3) -0.033(3)
C30 0.059(3) 0.122(4) 0.068(3) 0.003(3) -0.037(2) -0.040(3)
C31 0.040(2) 0.104(4) 0.049(2) 0.003(2) -0.0221(18) -0.004(2)
C32 0.045(2) 0.066(2) 0.041(2) -0.0010(17) -0.0194(16) -0.0014(18)
C33 0.0370(18) 0.0379(18) 0.0390(18) -0.0007(14) -0.0173(14) -0.0064(14)
C34 0.0382(18) 0.0399(18) 0.0354(17) -0.0020(14) -0.0154(14) -0.0054(14)
C35 0.0405(19) 0.0431(19) 0.0414(19) -0.0017(15) -0.0194(15) -0.0067(15)
C36 0.043(2) 0.0407(19) 0.048(2) -0.0015(16) -0.0234(16) 0.0011(15)
C37 0.0402(19) 0.0401(19) 0.047(2) -0.0023(15) -0.0183(16) -0.0034(15)
C38 0.0426(19) 0.0439(19) 0.0363(18) -0.0031(15) -0.0179(15) -0.0047(15)
C39 0.054(2) 0.044(2) 0.0432(19) 0.0009(16) -0.0265(17) -0.0071(16)
C40 0.087(3) 0.064(3) 0.040(2) -0.0060(18) -0.033(2) -0.005(2)
C41 0.063(3) 0.066(3) 0.064(3) 0.004(2) -0.041(2) -0.015(2)
C42 0.065(3) 0.063(2) 0.049(2) 0.0092(19) -0.0303(19) -0.014(2)
C43 0.046(2) 0.046(2) 0.047(2) -0.0126(16) -0.0143(17) 0.0031(16)
C44 0.071(4) 0.060(4) 0.060(4) -0.013(3) 0.006(3) -0.006(3)
C45 0.064(4) 0.050(3) 0.075(4) -0.023(3) -0.038(3) 0.007(3)
C46 0.072(4) 0.042(3) 0.064(4) -0.014(3) -0.032(3) 0.012(3)
C50 0.0344(17) 0.0377(17) 0.0334(16) -0.0048(13) -0.0163(14) -0.0020(14)
C51 0.0363(18) 0.0395(18) 0.0369(17) -0.0010(14) -0.0155(14) -0.0055(14)
C52 0.0395(18) 0.0409(19) 0.0362(17) -0.0045(14) -0.0149(14) -0.0031(15)
C53 0.049(2) 0.0320(17) 0.0424(19) -0.0022(14) -0.0210(16) -0.0024(15)
C54 0.0423(19) 0.0425(19) 0.0377(18) -0.0021(15) -0.0182(15) -0.0088(15)
C55 0.0365(18) 0.0387(18) 0.0358(17) -0.0043(14) -0.0170(14) -0.0001(14)
C56 0.044(2) 0.0430(19) 0.049(2) -0.0032(16) -0.0197(16) 0.0032(15)
C57 0.042(2) 0.056(2) 0.078(3) -0.002(2) -0.018(2) 0.0020(18)
C58 0.059(2) 0.051(2) 0.062(2) -0.0103(19) -0.021(2) 0.0116(19)
C59 0.057(2) 0.062(3) 0.058(2) 0.003(2) -0.026(2) 0.0062(19)
C60 0.050(2) 0.0409(19) 0.052(2) 0.0016(16) -0.0262(18) -0.0084(16)
C61 0.075(4) 0.073(4) 0.067(3) -0.022(3) -0.032(3) -0.021(3)
C62 0.065(3) 0.058(3) 0.075(4) 0.015(3) -0.033(3) -0.023(3)
C63 0.041(3) 0.057(3) 0.090(4) 0.005(3) -0.025(3) -0.017(2)
C64 0.0330(17) 0.0390(18) 0.0366(17) -0.0052(14) -0.0129(14) -0.0038(14)
C65 0.0388(18) 0.0351(18) 0.0421(18) -0.0040(14) -0.0149(15) -0.0038(14)
C66 0.0430(19) 0.0428(19) 0.0357(18) 0.0012(15) -0.0116(15) -0.0027(15)
C67 0.052(2) 0.044(2) 0.047(2) 0.0008(16) -0.0141(17) 0.0009(17)
C68 0.053(2) 0.051(2) 0.053(2) 0.0050(18) -0.0156(19) 0.0076(18)
C69 0.046(2) 0.060(2) 0.052(2) 0.0079(19) -0.0183(18) 0.0062(18)
C70 0.044(2) 0.055(2) 0.0424(19) 0.0064(17) -0.0206(16) -0.0091(17)
C71 0.0342(18) 0.050(2) 0.0353(18) 0.0010(15) -0.0109(14) -0.0021(15)
C72 0.0389(18) 0.0431(19) 0.0352(17) -0.0026(14) -0.0149(14) -0.0067(15)
C73 0.0371(18) 0.0373(18) 0.0359(17) -0.0031(14) -0.0134(14) -0.0042(14)
C74 0.0386(18) 0.0399(18) 0.0330(17) -0.0043(14) -0.0140(14) -0.0084(14)
C75 0.0365(18) 0.0391(18) 0.0351(17) -0.0094(14) -0.0146(14) -0.0035(14)
C76 0.0358(17) 0.0306(16) 0.0356(17) -0.0041(13) -0.0169(14) -0.0035(13)
C77 0.0337(17) 0.0371(17) 0.0369(17) -0.0071(14) -0.0148(14) -0.0034(13)
C78 0.0335(17) 0.0334(17) 0.0359(17) -0.0095(13) -0.0140(14) -0.0022(13)
C79 0.0351(17) 0.0333(17) 0.0328(16) -0.0064(13) -0.0109(14) -0.0039(13)
C80 0.0422(19) 0.0391(18) 0.0352(17) -0.0050(14) -0.0168(15) -0.0033(15)
C81 0.046(2) 0.0410(19) 0.0363(18) -0.0044(15) -0.0179(15) -0.0068(15)
C82 0.047(2) 0.047(2) 0.0355(18) -0.0089(15) -0.0166(15) -0.0132(16)
C83 0.049(2) 0.066(3) 0.053(2) -0.0106(19) -0.0240(18) -0.0091(19)
C84 0.048(2) 0.108(4) 0.058(3) -0.021(3) -0.023(2) -0.013(2)
C85 0.057(3) 0.114(4) 0.072(3) -0.036(3) -0.023(2) -0.031(3)
C86 0.090(4) 0.076(3) 0.096(4) -0.031(3) -0.028(3) -0.033(3)
C87 0.070(3) 0.053(2) 0.070(3) -0.006(2) -0.031(2) -0.020(2)
C88 0.0380(18) 0.0341(17) 0.0411(18) -0.0085(14) -0.0158(15) -0.0041(14)
C89 0.0424(19) 0.0393(19) 0.0438(19) -0.0103(15) -0.0163(16) -0.0031(15)
C90 0.0361(18) 0.049(2) 0.046(2) -0.0191(16) -0.0190(15) 0.0009(15)
C91 0.067(3) 0.054(2) 0.071(3) -0.012(2) -0.045(2) 0.0007(19)
C92 0.088(3) 0.065(3) 0.095(3) -0.031(3) -0.068(3) 0.018(2)
C93 0.057(3) 0.086(3) 0.088(3) -0.049(3) -0.044(2) 0.018(2)
C94 0.046(2) 0.088(3) 0.066(3) -0.032(2) -0.013(2) -0.018(2)
C95 0.049(2) 0.064(2) 0.052(2) -0.0193(19) -0.0191(18) -0.0071(19)
C96 0.0323(17) 0.0345(17) 0.0432(18) -0.0094(14) -0.0161(14) 0.0009(13)
C97 0.0379(18) 0.0377(18) 0.0380(18) -0.0085(14) -0.0140(14) -0.0034(14)
C98 0.0362(18) 0.047(2) 0.0417(19) -0.0162(16) -0.0164(15) -0.0010(15)
C99 0.042(2) 0.042(2) 0.053(2) -0.0191(17) -0.0174(16) -0.0076(15)
C100 0.0381(19) 0.0384(19) 0.056(2) -0.0095(16) -0.0159(16) -0.0041(15)
C101 0.0390(18) 0.0370(18) 0.0434(19) -0.0070(15) -0.0180(15) -0.0032(14)
C102 0.055(2) 0.059(2) 0.045(2) -0.0193(18) -0.0229(18) -0.0064(18)
C103 0.107(4) 0.072(3) 0.044(2) -0.005(2) -0.038(2) -0.014(3)
C104 0.056(3) 0.101(3) 0.062(3) -0.036(2) -0.030(2) 0.005(2)
C105 0.053(2) 0.070(3) 0.051(2) -0.025(2) -0.0134(18) -0.006(2)
C106 0.061(2) 0.038(2) 0.068(3) -0.0031(18) -0.024(2) -0.0130(18)
C107 0.073(3) 0.072(3) 0.135(5) 0.004(3) -0.027(3) -0.028(3)
C108 0.097(4) 0.053(3) 0.144(5) 0.008(3) -0.024(4) 0.005(3)
C109 0.214(7) 0.074(4) 0.106(4) 0.039(3) -0.088(5) -0.069(4)
C110 0.0318(17) 0.0331(17) 0.0404(18) -0.0056(14) -0.0137(14) -0.0077(13)
C111 0.0356(17) 0.0364(17) 0.0398(18) -0.0049(14) -0.0169(14) -0.0054(14)
C112 0.0405(18) 0.0356(18) 0.0422(18) -0.0076(14) -0.0168(15) -0.0092(14)
C113 0.0417(19) 0.0329(17) 0.048(2) -0.0104(15) -0.0161(16) -0.0015(14)
C114 0.0383(18) 0.0353(18) 0.048(2) -0.0065(15) -0.0176(15) -0.0038(14)
C115 0.0410(18) 0.0381(18) 0.0393(18) -0.0067(14) -0.0188(15) -0.0068(14)
C116 0.049(2) 0.0354(18) 0.055(2) -0.0037(16) -0.0257(17) -0.0020(15)
C117 0.079(4) 0.077(4) 0.083(4) 0.034(3) -0.042(3) -0.016(3)
C118 0.093(4) 0.062(3) 0.088(4) -0.015(3) -0.067(4) 0.010(3)
C119 0.070(4) 0.064(3) 0.070(3) -0.005(2) -0.033(3) 0.019(3)
C120 0.051(2) 0.0417(19) 0.044(2) -0.0114(16) -0.0203(17) -0.0046(16)
C121 0.066(4) 0.053(3) 0.045(3) -0.019(2) -0.030(3) 0.005(3)
C122 0.052(3) 0.069(4) 0.046(3) -0.018(3) -0.008(2) -0.004(3)
C123 0.075(4) 0.047(3) 0.051(3) -0.013(2) -0.026(3) -0.017(3)
C127 0.067(3) 0.064(3) 0.049(2) -0.0029(19) -0.022(2) -0.001(2)
Cl1 0.0620(7) 0.1009(9) 0.0832(8) 0.0120(7) -0.0267(6) -0.0056(6)
Cl2 0.0757(8) 0.1121(10) 0.0633(7) 0.0001(6) -0.0369(6) -0.0023(7)
C128 0.10(2) 0.047(14) 0.10(2) -0.004(13) -0.042(16) -0.021(13)
C129 0.10(2) 0.081(19) 0.12(2) -0.001(17) -0.09(2) -0.041(17)
C130 0.054(17) 0.11(3) 0.13(3) -0.01(2) -0.027(17) -0.026(17)

loop_
_atom_type_symbol
_atom_type_description
_atom_type_scat_dispersion_real
_atom_type_scat_dispersion_imag
_atom_type_scat_source
C C 0.0033 0.0016 'International Tables Vol C Tables 4.2.6.8 and 6.1.1.4'
H H 0.0000 0.0000 'International Tables Vol C Tables 4.2.6.8 and 6.1.1.4'
Cl Cl 0.1484 0.1585 'International Tables Vol C Tables 4.2.6.8 and 6.1.1.4'

loop_
_geom_angle_atom_site_label_1
_geom_angle_atom_site_label_2
_geom_angle_atom_site_label_3
_geom_angle
C2 C1 C10 119.7(3)
C2 C1 C16 134.7(3)
C10 C1 C16 105.7(3)
C1 C2 C3 120.1(3)
C1 C2 H1 120.0
C3 C2 H1 120.0
C8 C3 C4 118.7(3)
C8 C3 C2 119.8(3)
C4 C3 C2 121.6(3)
C5 C4 C3 120.8(3)
C5 C4 H2 119.6
C3 C4 H2 119.6
C4 C5 C6 120.6(3)
C4 C5 H3 119.7
C6 C5 H3 119.7
C7 C6 C5 120.5(3)
C7 C6 H4 119.8
C5 C6 H4 119.8
C6 C7 C8 120.4(3)
C6 C7 H5 119.8
C8 C7 H5 119.8
C3 C8 C7 119.0(3)
C3 C8 C9 119.3(3)
C7 C8 C9 121.7(3)
C10 C9 C8 119.3(3)
C10 C9 H6 120.4
C8 C9 H6 120.4
C9 C10 C1 121.9(3)
C9 C10 C11 128.6(3)
C1 C10 C11 109.4(3)
C12 C11 C17 133.8(3)
C12 C11 C10 107.3(3)
C17 C11 C10 118.8(3)
C11 C12 C16 109.2(3)
C11 C12 C13 142.8(3)
C16 C12 C13 107.9(3)
C14 C13 C12 105.8(3)
C14 C13 C50 126.3(3)
C12 C13 C50 127.9(3)
C13 C14 C25 127.1(3)
C13 C14 C15 110.2(3)
C25 C14 C15 122.6(3)
C16 C15 C33 128.6(3)
C16 C15 C14 106.4(3)
C33 C15 C14 125.0(3)
C15 C16 C12 109.7(3)
C15 C16 C1 142.0(3)
C12 C16 C1 108.3(3)
C18 C17 C11 165.5(3)
C17 C18 C19 173.0(4)
C24 C19 C20 118.9(3)
C24 C19 C18 123.1(3)
C20 C19 C18 118.0(3)
C21 C20 C19 120.5(4)
C21 C20 H7 119.7
C19 C20 H7 119.7
C22 C21 C20 120.0(4)
C22 C21 H8 120.0
C20 C21 H8 120.0
C21 C22 C23 120.7(3)
C21 C22 H9 119.7
C23 C22 H9 119.7
C22 C23 C24 119.6(4)
C22 C23 H10 120.2
C24 C23 H10 120.2
C23 C24 C19 120.3(4)
C23 C24 H11 119.8
C19 C24 H11 119.8
C26 C25 C14 176.5(3)
C25 C26 C27 177.3(4)
C28 C27 C32 118.3(3)
C28 C27 C26 122.3(3)
C32 C27 C26 119.4(3)
C29 C28 C27 120.4(4)
C29 C28 H12 119.8
C27 C28 H12 119.8
C28 C29 C30 120.8(4)
C28 C29 H13 119.6
C30 C29 H13 119.6
C31 C30 C29 119.3(4)
C31 C30 H14 120.3
C29 C30 H14 120.3
C30 C31 C32 120.6(4)
C30 C31 H15 119.7
C32 C31 H15 119.7
C31 C32 C27 120.6(4)
C31 C32 H16 119.7
C27 C32 H16 119.7
C38 C33 C34 118.7(3)
C38 C33 C15 119.9(3)
C34 C33 C15 121.4(3)
C35 C34 C33 121.0(3)
C35 C34 H17 119.5
C33 C34 H17 119.5
C34 C35 C36 118.3(3)
C34 C35 C39 122.5(3)
C36 C35 C39 119.1(3)
C37 C36 C35 122.7(3)
C37 C36 H18 118.7
C35 C36 H18 118.7
C38 C37 C36 117.4(3)
C38 C37 C43 120.5(3)
C36 C37 C43 122.1(3)
C37 C38 C33 121.9(3)
C37 C38 H19 119.0
C33 C38 H19 119.0
C40 C39 C41 108.7(3)
C40 C39 C42 108.6(3)
C41 C39 C42 109.4(3)
C40 C39 C35 112.0(3)
C41 C39 C35 109.1(3)
C42 C39 C35 109.0(3)
C39 C40 H20 109.5
C39 C40 H21 109.5
H20 C40 H21 109.5
C39 C40 H22 109.5
H20 C40 H22 109.5
H21 C40 H22 109.5
C39 C41 H23 109.5
C39 C41 H24 109.5
H23 C41 H24 109.5
C39 C41 H25 109.5
H23 C41 H25 109.5
H24 C41 H25 109.5
C39 C42 H26 109.5
C39 C42 H27 109.5
H26 C42 H27 109.5
C39 C42 H28 109.5
H26 C42 H28 109.5
H27 C42 H28 109.5
C44 C43 C46 108.7(4)
C44 C43 C45 111.1(4)
C46 C43 C45 106.8(4)
C49 C43 C37 106.5(8)
C44 C43 C37 107.3(3)
C46 C43 C37 111.8(3)
C45 C43 C37 111.2(3)
C49 C43 C47 114.5(11)
C37 C43 C47 110.9(7)
C49 C43 C48 110.3(11)
C37 C43 C48 111.0(7)
C47 C43 C48 103.7(10)
C43 C44 H29 109.5
C43 C44 H30 109.5
H29 C44 H30 109.5
C43 C44 H31 109.5
H29 C44 H31 109.5
H30 C44 H31 109.5
C43 C45 H32 109.5
C43 C45 H33 109.5
H32 C45 H33 109.5
C43 C45 H34 109.5
H32 C45 H34 109.5
H33 C45 H34 109.5
C43 C46 H35 109.5
C43 C46 H36 109.5
H35 C46 H36 109.5
C43 C46 H37 109.5
H35 C46 H37 109.5
H36 C46 H37 109.5
C43 C47 H38 109.5
C43 C47 H39 109.5
H38 C47 H39 109.5
C43 C47 H40 109.5
H38 C47 H40 109.5
H39 C47 H40 109.5
C43 C48 H41 109.5
C43 C48 H42 109.5
H41 C48 H42 109.5
C43 C48 H43 109.5
H41 C48 H43 109.5
H42 C48 H43 109.5
C43 C49 H44 109.5
C43 C49 H45 109.5
H44 C49 H45 109.5
C43 C49 H46 109.5
H44 C49 H46 109.5
H45 C49 H46 109.5
C51 C50 C55 119.0(3)
C51 C50 C13 121.2(3)
C55 C50 C13 119.8(3)
C52 C51 C50 121.2(3)
C52 C51 H47 119.4
C50 C51 H47 119.4
C53 C52 C51 117.6(3)
C53 C52 C56 119.1(3)
C51 C52 C56 123.2(3)
C54 C53 C52 123.2(3)
C54 C53 H48 118.4
C52 C53 H48 118.4
C53 C54 C55 117.7(3)
C53 C54 C60 120.6(3)
C55 C54 C60 121.6(3)
C54 C55 C50 121.2(3)
C54 C55 H49 119.4
C50 C55 H49 119.4
C57 C56 C52 111.8(3)
C57 C56 C59 109.2(3)
C52 C56 C59 109.0(3)
C57 C56 C58 108.8(3)
C52 C56 C58 109.7(3)
C59 C56 C58 108.3(3)
C56 C57 H50 109.5
C56 C57 H51 109.5
H50 C57 H51 109.5
C56 C57 H52 109.5
H50 C57 H52 109.5
H51 C57 H52 109.5
C56 C58 H53 109.5
C56 C58 H54 109.5
H53 C58 H54 109.5
C56 C58 H55 109.5
H53 C58 H55 109.5
H54 C58 H55 109.5
C56 C59 H56 109.5
C56 C59 H57 109.5
H56 C59 H57 109.5
C56 C59 H58 109.5
H56 C59 H58 109.5
H57 C59 H58 109.5
C130 C60 C54 110.5(11)
C61 C60 C54 108.6(3)
C61 C60 C62 109.7(4)
C54 C60 C62 109.6(3)
C61 C60 C63 108.4(4)
C54 C60 C63 112.8(3)
C62 C60 C63 107.6(4)
C130 C60 C129 115.8(18)
C54 C60 C129 108.1(10)
C130 C60 C128 107.3(17)
C54 C60 C128 111.5(10)
C129 C60 C128 103.5(14)
C60 C61 H137 109.5
C60 C61 H138 109.5
H137 C61 H138 109.5
C60 C61 H139 109.5
H137 C61 H139 109.5
H138 C61 H139 109.5
C60 C62 H140 109.5
C60 C62 H141 109.5
H140 C62 H141 109.5
C60 C62 H142 109.5
H140 C62 H142 109.5
H141 C62 H142 109.5
C60 C63 H143 109.5
C60 C63 H144 109.5
H143 C63 H144 109.5
C60 C63 H145 109.5
H143 C63 H145 109.5
H144 C63 H145 109.5
C65 C64 C73 120.4(3)
C65 C64 C79 134.2(3)
C73 C64 C79 105.4(3)
C64 C65 C66 119.5(3)
C64 C65 H68 120.3
C66 C65 H68 120.3
C67 C66 C71 118.7(3)
C67 C66 C65 121.3(3)
C71 C66 C65 120.0(3)
C68 C67 C66 120.5(4)
C68 C67 H69 119.7
C66 C67 H69 119.7
C67 C68 C69 120.6(4)
C67 C68 H70 119.7
C69 C68 H70 119.7
C70 C69 C68 120.5(3)
C70 C69 H71 119.8
C68 C69 H71 119.8
C69 C70 C71 120.6(3)
C69 C70 H72 119.7
C71 C70 H72 119.7
C70 C71 C66 119.0(3)
C70 C71 C72 121.6(3)
C66 C71 C72 119.3(3)
C73 C72 C71 119.6(3)
C73 C72 H73 120.2
C71 C72 H73 120.2
C72 C73 C64 121.2(3)
C72 C73 C74 129.2(3)
C64 C73 C74 109.5(3)
C75 C74 C80 133.3(3)
C75 C74 C73 107.4(3)
C80 C74 C73 119.2(3)
C74 C75 C76 142.8(3)
C74 C75 C79 109.2(3)
C76 C75 C79 107.8(2)
C77 C76 C75 106.1(3)
C77 C76 C110 125.9(3)
C75 C76 C110 127.2(3)
C76 C77 C88 129.3(3)
C76 C77 C78 110.0(3)
C88 C77 C78 120.4(3)
C79 C78 C96 128.4(3)
C79 C78 C77 106.9(2)
C96 C78 C77 124.7(3)
C78 C79 C75 109.1(3)
C78 C79 C64 142.4(3)
C75 C79 C64 108.3(3)
C81 C80 C74 166.8(3)
C80 C81 C82 174.8(4)
C87 C82 C83 118.5(3)
C87 C82 C81 122.5(3)
C83 C82 C81 119.0(3)
C84 C83 C82 120.9(4)
C84 C83 H74 119.6
C82 C83 H74 119.6
C85 C84 C83 120.5(4)
C85 C84 H75 119.8
C83 C84 H75 119.8
C84 C85 C86 120.1(4)
C84 C85 H76 119.9
C86 C85 H76 119.9
C85 C86 C87 119.9(4)
C85 C86 H77 120.0
C87 C86 H77 120.0
C82 C87 C86 120.1(4)
C82 C87 H78 120.0
C86 C87 H78 120.0
C89 C88 C77 171.9(3)
C88 C89 C90 176.1(4)
C91 C90 C95 119.0(3)
C91 C90 C89 121.8(3)
C95 C90 C89 119.3(3)
C92 C91 C90 119.9(4)
C92 C91 H79 120.0
C90 C91 H79 120.0
C93 C92 C91 120.7(4)
C93 C92 H80 119.6
C91 C92 H80 119.6
C92 C93 C94 120.4(4)
C92 C93 H81 119.8
C94 C93 H81 119.8
C93 C94 C95 119.6(4)
C93 C94 H82 120.2
C95 C94 H82 120.2
C90 C95 C94 120.3(4)
C90 C95 H83 119.8
C94 C95 H83 119.8
C101 C96 C97 119.4(3)
C101 C96 C78 120.3(3)
C97 C96 C78 120.4(3)
C98 C97 C96 121.2(3)
C98 C97 H84 119.4
C96 C97 H84 119.4
C97 C98 C99 117.5(3)
C97 C98 C102 121.6(3)
C99 C98 C102 120.8(3)
C100 C99 C98 123.2(3)
C100 C99 H85 118.4
C98 C99 H85 118.4
C99 C100 C101 117.3(3)
C99 C100 C106 121.3(3)
C101 C100 C106 121.4(3)
C96 C101 C100 121.4(3)
C96 C101 H86 119.3
C100 C101 H86 119.3
C103 C102 C98 112.3(3)
C103 C102 C105 108.7(3)
C98 C102 C105 109.5(3)
C103 C102 C104 108.7(4)
C98 C102 C104 108.7(3)
C105 C102 C104 108.9(3)
C102 C103 H87 109.5
C102 C103 H88 109.5
H87 C103 H88 109.5
C102 C103 H89 109.5
H87 C103 H89 109.5
H88 C103 H89 109.5
C102 C104 H90 109.5
C102 C104 H91 109.5
H90 C104 H91 109.5
C102 C104 H92 109.5
H90 C104 H92 109.5
H91 C104 H92 109.5
C102 C105 H93 109.5
C102 C105 H94 109.5
H93 C105 H94 109.5
C102 C105 H95 109.5
H93 C105 H95 109.5
H94 C105 H95 109.5
C109 C106 C108 108.9(5)
C109 C106 C100 113.1(3)
C108 C106 C100 108.5(4)
C109 C106 C107 107.8(4)
C108 C106 C107 108.7(4)
C100 C106 C107 109.8(3)
C106 C107 H96 109.5
C106 C107 H97 109.5
H96 C107 H97 109.5
C106 C107 H98 109.5
H96 C107 H98 109.5
H97 C107 H98 109.5
C106 C108 H99 109.5
C106 C108 H100 109.5
H99 C108 H100 109.5
C106 C108 H101 109.5
H99 C108 H101 109.5
H100 C108 H101 109.5
C106 C109 H102 109.5
C106 C109 H103 109.5
H102 C109 H103 109.5
C106 C109 H104 109.5
H102 C109 H104 109.5
H103 C109 H104 109.5
C115 C110 C111 118.6(3)
C115 C110 C76 121.0(3)
C111 C110 C76 120.0(3)
C110 C111 C112 121.2(3)
C110 C111 H105 119.4
C112 C111 H105 119.4
C113 C112 C111 118.1(3)
C113 C112 C120 120.1(3)
C111 C112 C120 121.7(3)
C112 C113 C114 122.5(3)
C112 C113 H106 118.7
C114 C113 H106 118.7
C115 C114 C113 117.4(3)
C115 C114 C116 121.4(3)
C113 C114 C116 121.3(3)
C114 C115 C110 122.2(3)
C114 C115 H107 118.9
C110 C115 H107 118.9
C132 C116 C114 108.3(17)
C119 C116 C114 112.4(3)
C119 C116 C117 108.8(4)
C114 C116 C117 108.7(3)
C119 C116 C118 107.6(4)
C114 C116 C118 111.2(3)
C117 C116 C118 108.0(4)
C132 C116 C133 113(3)
C114 C116 C133 110.2(19)
C132 C116 C131 113(2)
C114 C116 C131 101.3(13)
C133 C116 C131 110(2)
C116 C117 H155 109.5
C116 C117 H156 109.5
H155 C117 H156 109.5
C116 C117 H157 109.5
H155 C117 H157 109.5
H156 C117 H157 109.5
C116 C118 H158 109.5
C116 C118 H159 109.5
H158 C118 H159 109.5
C116 C118 H160 109.5
H158 C118 H160 109.5
H159 C118 H160 109.5
C116 C119 H161 109.5
C116 C119 H162 109.5
H161 C119 H162 109.5
C116 C119 H163 109.5
H161 C119 H163 109.5
H162 C119 H163 109.5
C121 C120 C123 109.0(4)
C121 C120 C112 112.2(3)
C123 C120 C112 108.5(3)
C126 C120 C112 115.7(7)
C121 C120 C122 108.5(4)
C123 C120 C122 110.0(4)
C112 C120 C122 108.7(3)
C126 C120 C125 108.8(9)
C112 C120 C125 110.5(6)
C126 C120 C124 106.2(9)
C112 C120 C124 109.1(6)
C125 C120 C124 106.0(8)
C120 C121 H117 109.5
C120 C121 H118 109.5
H117 C121 H118 109.5
C120 C121 H119 109.5
H117 C121 H119 109.5
H118 C121 H119 109.5
C120 C122 H120 109.5
C120 C122 H121 109.5
H120 C122 H121 109.5
C120 C122 H122 109.5
H120 C122 H122 109.5
H121 C122 H122 109.5
C120 C123 H123 109.5
C120 C123 H124 109.5
H123 C123 H124 109.5
C120 C123 H125 109.5
H123 C123 H125 109.5
H124 C123 H125 109.5
C120 C124 H126 109.5
C120 C124 H127 109.5
H126 C124 H127 109.5
C120 C124 H128 109.5
H126 C124 H128 109.5
H127 C124 H128 109.5
C120 C125 H129 109.5
C120 C125 H130 109.5
H129 C125 H130 109.5
C120 C125 H131 109.5
H129 C125 H131 109.5
H130 C125 H131 109.5
C120 C126 H132 109.5
C120 C126 H133 109.5
H132 C126 H133 109.5
C120 C126 H134 109.5
H132 C126 H134 109.5
H133 C126 H134 109.5
Cl2 C127 Cl1 111.0(2)
Cl2 C127 H135 109.4
Cl1 C127 H135 109.4
Cl2 C127 H136 109.4
Cl1 C127 H136 109.4
H135 C127 H136 108.0
C60 C128 H146 109.5
C60 C128 H147 109.5
H146 C128 H147 109.5
C60 C128 H148 109.5
H146 C128 H148 109.5
H147 C128 H148 109.5
C60 C129 H149 109.5
C60 C129 H150 109.5
H149 C129 H150 109.5
C60 C129 H151 109.5
H149 C129 H151 109.5
H150 C129 H151 109.5
C60 C130 H152 109.5
C60 C130 H153 109.5
H152 C130 H153 109.5
C60 C130 H154 109.5
H152 C130 H154 109.5
H153 C130 H154 109.5
C116 C131 H164 109.5
C116 C131 H165 109.5
H164 C131 H165 109.5
C116 C131 H166 109.5
H164 C131 H166 109.5
H165 C131 H166 109.5
C116 C132 H167 109.5
C116 C132 H168 109.5
H167 C132 H168 109.5
C116 C132 H169 109.5
H167 C132 H169 109.5
H168 C132 H169 109.5
C116 C133 H170 109.5
C116 C133 H171 109.5
H170 C133 H171 109.5
C116 C133 H172 109.5
H170 C133 H172 109.5
H171 C133 H172 109.5

loop_
_geom_bond_atom_site_label_1
_geom_bond_atom_site_label_2
_geom_bond_distance
C1 C2 1.368(4)
C1 C10 1.426(4)
C1 C16 1.468(4)
C2 C3 1.430(4)
C2 H1 0.9500
C3 C8 1.417(5)
C3 C4 1.419(5)
C4 C5 1.362(5)
C4 H2 0.9500
C5 C6 1.399(5)
C5 H3 0.9500
C6 C7 1.368(5)
C6 H4 0.9500
C7 C8 1.421(4)
C7 H5 0.9500
C8 C9 1.429(5)
C9 C10 1.366(4)
C9 H6 0.9500
C10 C11 1.489(4)
C11 C12 1.381(4)
C11 C17 1.411(4)
C12 C16 1.462(4)
C12 C13 1.469(4)
C13 C14 1.390(4)
C13 C50 1.472(4)
C14 C25 1.416(4)
C14 C15 1.505(4)
C15 C16 1.364(4)
C15 C33 1.469(4)
C17 C18 1.215(4)
C18 C19 1.424(4)
C19 C24 1.391(5)
C19 C20 1.397(5)
C20 C21 1.380(5)
C20 H7 0.9500
C21 C22 1.371(5)
C21 H8 0.9500
C22 C23 1.385(5)
C22 H9 0.9500
C23 C24 1.386(5)
C23 H10 0.9500
C24 H11 0.9500
C25 C26 1.205(4)
C26 C27 1.435(4)
C27 C28 1.388(5)
C27 C32 1.398(5)
C28 C29 1.377(5)
C28 H12 0.9500
C29 C30 1.380(7)
C29 H13 0.9500
C30 C31 1.371(6)
C30 H14 0.9500
C31 C32 1.378(5)
C31 H15 0.9500
C32 H16 0.9500
C33 C38 1.399(4)
C33 C34 1.401(4)
C34 C35 1.389(4)
C34 H17 0.9500
C35 C36 1.397(5)
C35 C39 1.541(4)
C36 C37 1.392(4)
C36 H18 0.9500
C37 C38 1.392(4)
C37 C43 1.550(5)
C38 H19 0.9500
C39 C40 1.534(5)
C39 C41 1.534(5)
C39 C42 1.539(5)
C40 H20 0.9800
C40 H21 0.9800
C40 H22 0.9800
C41 H23 0.9800
C41 H24 0.9800
C41 H25 0.9800
C42 H26 0.9800
C42 H27 0.9800
C42 H28 0.9800
C43 C49 1.485(19)
C43 C44 1.512(6)
C43 C46 1.532(6)
C43 C45 1.537(6)
C43 C47 1.587(18)
C43 C48 1.619(17)
C44 H29 0.9800
C44 H30 0.9800
C44 H31 0.9800
C45 H32 0.9800
C45 H33 0.9800
C45 H34 0.9800
C46 H35 0.9800
C46 H36 0.9800
C46 H37 0.9800
C47 H38 0.9800
C47 H39 0.9800
C47 H40 0.9800
C48 H41 0.9800
C48 H42 0.9800
C48 H43 0.9800
C49 H44 0.9800
C49 H45 0.9800
C49 H46 0.9800
C50 C51 1.398(4)
C50 C55 1.400(4)
C51 C52 1.398(4)
C51 H47 0.9500
C52 C53 1.396(4)
C52 C56 1.531(4)
C53 C54 1.386(4)
C53 H48 0.9500
C54 C55 1.397(4)
C54 C60 1.530(5)
C55 H49 0.9500
C56 C57 1.519(5)
C56 C59 1.537(5)
C56 C58 1.543(5)
C57 H50 0.9800
C57 H51 0.9800
C57 H52 0.9800
C58 H53 0.9800
C58 H54 0.9800
C58 H55 0.9800
C59 H56 0.9800
C59 H57 0.9800
C59 H58 0.9800
C60 C130 1.48(3)
C60 C61 1.522(6)
C60 C62 1.531(6)
C60 C63 1.547(6)
C60 C129 1.55(2)
C60 C128 1.65(2)
C61 H137 0.9800
C61 H138 0.9800
C61 H139 0.9800
C62 H140 0.9800
C62 H141 0.9800
C62 H142 0.9800
C63 H143 0.9800
C63 H144 0.9800
C63 H145 0.9800
C64 C65 1.370(4)
C64 C73 1.436(4)
C64 C79 1.467(4)
C65 C66 1.428(4)
C65 H68 0.9500
C66 C67 1.419(5)
C66 C71 1.421(5)
C67 C68 1.370(5)
C67 H69 0.9500
C68 C69 1.398(5)
C68 H70 0.9500
C69 C70 1.368(5)
C69 H71 0.9500
C70 C71 1.417(4)
C70 H72 0.9500
C71 C72 1.431(5)
C72 C73 1.360(4)
C72 H73 0.9500
C73 C74 1.481(4)
C74 C75 1.383(4)
C74 C80 1.411(4)
C75 C76 1.463(4)
C75 C79 1.465(4)
C76 C77 1.386(4)
C76 C110 1.475(4)
C77 C88 1.418(4)
C77 C78 1.497(4)
C78 C79 1.363(4)
C78 C96 1.469(4)
C80 C81 1.208(4)
C81 C82 1.432(4)
C82 C87 1.385(5)
C82 C83 1.389(5)
C83 C84 1.378(5)
C83 H74 0.9500
C84 C85 1.356(7)
C84 H75 0.9500
C85 C86 1.379(7)
C85 H76 0.9500
C86 C87 1.396(6)
C86 H77 0.9500
C87 H78 0.9500
C88 C89 1.200(4)
C89 C90 1.439(4)
C90 C91 1.391(5)
C90 C95 1.392(5)
C91 C92 1.387(5)
C91 H79 0.9500
C92 C93 1.367(7)
C92 H80 0.9500
C93 C94 1.375(6)
C93 H81 0.9500
C94 C95 1.397(5)
C94 H82 0.9500
C95 H83 0.9500
C96 C101 1.390(4)
C96 C97 1.398(4)
C97 C98 1.388(4)
C97 H84 0.9500
C98 C99 1.400(5)
C98 C102 1.535(5)
C99 C100 1.390(5)
C99 H85 0.9500
C100 C101 1.397(4)
C100 C106 1.533(5)
C101 H86 0.9500
C102 C103 1.531(6)
C102 C105 1.537(5)
C102 C104 1.542(5)
C103 H87 0.9800
C103 H88 0.9800
C103 H89 0.9800
C104 H90 0.9800
C104 H91 0.9800
C104 H92 0.9800
C105 H93 0.9800
C105 H94 0.9800
C105 H95 0.9800
C106 C109 1.511(6)
C106 C108 1.524(6)
C106 C107 1.539(6)
C107 H96 0.9800
C107 H97 0.9800
C107 H98 0.9800
C108 H99 0.9800
C108 H100 0.9800
C108 H101 0.9800
C109 H102 0.9800
C109 H103 0.9800
C109 H104 0.9800
C110 C115 1.396(4)
C110 C111 1.396(4)
C111 C112 1.396(4)
C111 H105 0.9500
C112 C113 1.395(4)
C112 C120 1.537(4)
C113 C114 1.398(4)
C113 H106 0.9500
C114 C115 1.390(4)
C114 C116 1.525(5)
C115 H107 0.9500
C116 C132 1.49(4)
C116 C119 1.515(6)
C116 C117 1.534(6)
C116 C118 1.536(5)
C116 C133 1.60(5)
C116 C131 1.63(3)
C117 H155 0.9800
C117 H156 0.9800
C117 H157 0.9800
C118 H158 0.9800
C118 H159 0.9800
C118 H160 0.9800
C119 H161 0.9800
C119 H162 0.9800
C119 H163 0.9800
C120 C121 1.519(6)
C120 C123 1.530(6)
C120 C126 1.533(16)
C120 C122 1.539(6)
C120 C125 1.570(15)
C120 C124 1.616(15)
C121 H117 0.9800
C121 H118 0.9800
C121 H119 0.9800
C122 H120 0.9800
C122 H121 0.9800
C122 H122 0.9800
C123 H123 0.9800
C123 H124 0.9800
C123 H125 0.9800
C124 H126 0.9800
C124 H127 0.9800
C124 H128 0.9800
C125 H129 0.9800
C125 H130 0.9800
C125 H131 0.9800
C126 H132 0.9800
C126 H133 0.9800
C126 H134 0.9800
C127 Cl2 1.748(4)
C127 Cl1 1.760(4)
C127 H135 0.9900
C127 H136 0.9900
C128 H146 0.9800
C128 H147 0.9800
C128 H148 0.9800
C129 H149 0.9800
C129 H150 0.9800
C129 H151 0.9800
C130 H152 0.9800
C130 H153 0.9800
C130 H154 0.9800
C131 H164 0.9800
C131 H165 0.9800
C131 H166 0.9800
C132 H167 0.9800
C132 H168 0.9800
C132 H169 0.9800
C133 H170 0.9800
C133 H171 0.9800
C133 H172 0.9800

loop_
_geom_torsion_atom_site_label_1
_geom_torsion_atom_site_label_2
_geom_torsion_atom_site_label_3
_geom_torsion_atom_site_label_4
_geom_torsion
C10 C1 C2 C3 -0.9(5)
C16 C1 C2 C3 178.7(3)
C1 C2 C3 C8 -0.3(5)
C1 C2 C3 C4 179.2(3)
C8 C3 C4 C5 0.9(5)
C2 C3 C4 C5 -178.6(3)
C3 C4 C5 C6 -0.7(6)
C4 C5 C6 C7 0.1(6)
C5 C6 C7 C8 0.4(5)
C4 C3 C8 C7 -0.5(5)
C2 C3 C8 C7 179.1(3)
C4 C3 C8 C9 -178.3(3)
C2 C3 C8 C9 1.3(5)
C6 C7 C8 C3 -0.2(5)
C6 C7 C8 C9 177.6(3)
C3 C8 C9 C10 -1.1(5)
C7 C8 C9 C10 -178.8(3)
C8 C9 C10 C1 -0.1(5)
C8 C9 C10 C11 -179.4(3)
C2 C1 C10 C9 1.1(5)
C16 C1 C10 C9 -178.6(3)
C2 C1 C10 C11 -179.5(3)
C16 C1 C10 C11 0.8(3)
C9 C10 C11 C12 178.7(3)
C1 C10 C11 C12 -0.7(4)
C9 C10 C11 C17 0.2(5)
C1 C10 C11 C17 -179.1(3)
C17 C11 C12 C16 178.4(3)
C10 C11 C12 C16 0.2(3)
C17 C11 C12 C13 0.6(7)
C10 C11 C12 C13 -177.5(4)
C11 C12 C13 C14 178.6(4)
C16 C12 C13 C14 0.9(3)
C11 C12 C13 C50 0.4(7)
C16 C12 C13 C50 -177.3(3)
C12 C13 C14 C25 -179.3(3)
C50 C13 C14 C25 -1.1(5)
C12 C13 C14 C15 -1.1(3)
C50 C13 C14 C15 177.1(3)
C13 C14 C15 C16 0.9(4)
C25 C14 C15 C16 179.2(3)
C13 C14 C15 C33 -178.3(3)
C25 C14 C15 C33 0.0(5)
C33 C15 C16 C12 178.8(3)
C14 C15 C16 C12 -0.3(3)
C33 C15 C16 C1 0.2(7)
C14 C15 C16 C1 -179.0(4)
C11 C12 C16 C15 -178.9(3)
C13 C12 C16 C15 -0.3(4)
C11 C12 C16 C1 0.3(4)
C13 C12 C16 C1 178.8(3)
C2 C1 C16 C15 -1.6(7)
C10 C1 C16 C15 178.0(4)
C2 C1 C16 C12 179.7(3)
C10 C1 C16 C12 -0.7(3)
C12 C11 C17 C18 -176.7(12)
C10 C11 C17 C18 1.2(16)
C24 C19 C20 C21 -0.2(5)
C18 C19 C20 C21 177.7(3)
C19 C20 C21 C22 0.5(6)
C20 C21 C22 C23 -0.6(6)
C21 C22 C23 C24 0.4(6)
C22 C23 C24 C19 -0.1(6)
C20 C19 C24 C23 0.0(6)
C18 C19 C24 C23 -177.8(4)
C32 C27 C28 C29 0.1(6)
C26 C27 C28 C29 178.2(4)
C27 C28 C29 C30 -1.2(7)
C28 C29 C30 C31 1.8(7)
C29 C30 C31 C32 -1.3(7)
C30 C31 C32 C27 0.2(6)
C28 C27 C32 C31 0.4(5)
C26 C27 C32 C31 -177.8(3)
C16 C15 C33 C38 -38.0(5)
C14 C15 C33 C38 141.1(3)
C16 C15 C33 C34 140.6(3)
C14 C15 C33 C34 -40.4(5)
C38 C33 C34 C35 0.0(5)
C15 C33 C34 C35 -178.6(3)
C33 C34 C35 C36 1.7(5)
C33 C34 C35 C39 179.4(3)
C34 C35 C36 C37 -1.8(5)
C39 C35 C36 C37 -179.6(3)
C35 C36 C37 C38 0.3(5)
C35 C36 C37 C43 -178.4(3)
C36 C37 C38 C33 1.4(5)
C43 C37 C38 C33 -179.8(3)
C34 C33 C38 C37 -1.6(5)
C15 C33 C38 C37 177.0(3)
C34 C35 C39 C40 -0.6(5)
C36 C35 C39 C40 177.1(3)
C34 C35 C39 C41 119.8(4)
C36 C35 C39 C41 -62.5(4)
C34 C35 C39 C42 -120.8(4)
C36 C35 C39 C42 56.9(4)
C38 C37 C43 C49 95.4(9)
C36 C37 C43 C49 -85.9(9)
C38 C37 C43 C44 -78.6(5)
C36 C37 C43 C44 100.1(4)
C38 C37 C43 C46 162.3(4)
C36 C37 C43 C46 -18.9(5)
C38 C37 C43 C45 43.1(5)
C36 C37 C43 C45 -138.2(4)
C38 C37 C43 C47 -139.5(8)
C36 C37 C43 C47 39.3(9)
C38 C37 C43 C48 -24.7(8)
C36 C37 C43 C48 154.1(8)
C14 C13 C50 C51 148.0(3)
C12 C13 C50 C51 -34.2(5)
C14 C13 C50 C55 -32.0(5)
C12 C13 C50 C55 145.8(3)
C55 C50 C51 C52 1.4(5)
C13 C50 C51 C52 -178.6(3)
C50 C51 C52 C53 -0.6(5)
C50 C51 C52 C56 -179.9(3)
C51 C52 C53 C54 0.5(5)
C56 C52 C53 C54 179.8(3)
C52 C53 C54 C55 -1.1(5)
C52 C53 C54 C60 178.0(3)
C53 C54 C55 C50 1.9(5)
C60 C54 C55 C50 -177.2(3)
C51 C50 C55 C54 -2.0(5)
C13 C50 C55 C54 177.9(3)
C53 C52 C56 C57 174.5(3)
C51 C52 C56 C57 -6.2(5)
C53 C52 C56 C59 -64.8(4)
C51 C52 C56 C59 114.5(4)
C53 C52 C56 C58 53.7(4)
C51 C52 C56 C58 -127.0(3)
C53 C54 C60 C130 110.5(15)
C55 C54 C60 C130 -70.5(15)
C53 C54 C60 C61 -66.0(4)
C55 C54 C60 C61 113.1(4)
C53 C54 C60 C62 53.8(5)
C55 C54 C60 C62 -127.1(4)
C53 C54 C60 C63 173.8(4)
C55 C54 C60 C63 -7.2(5)
C53 C54 C60 C129 -121.9(13)
C55 C54 C60 C129 57.1(14)
C53 C54 C60 C128 -8.8(12)
C55 C54 C60 C128 170.2(11)
C73 C64 C65 C66 0.8(5)
C79 C64 C65 C66 -178.2(3)
C64 C65 C66 C67 177.3(3)
C64 C65 C66 C71 -0.9(5)
C71 C66 C67 C68 1.6(5)
C65 C66 C67 C68 -176.7(3)
C66 C67 C68 C69 -1.2(6)
C67 C68 C69 C70 0.0(6)
C68 C69 C70 C71 0.8(5)
C69 C70 C71 C66 -0.4(5)
C69 C70 C71 C72 176.7(3)
C67 C66 C71 C70 -0.8(5)
C65 C66 C71 C70 177.5(3)
C67 C66 C71 C72 -177.9(3)
C65 C66 C71 C72 0.4(5)
C70 C71 C72 C73 -176.9(3)
C66 C71 C72 C73 0.1(5)
C71 C72 C73 C64 -0.2(5)
C71 C72 C73 C74 177.3(3)
C65 C64 C73 C72 -0.3(5)
C79 C64 C73 C72 179.0(3)
C65 C64 C73 C74 -178.2(3)
C79 C64 C73 C74 1.0(3)
C72 C73 C74 C75 179.9(3)
C64 C73 C74 C75 -2.4(4)
C72 C73 C74 C80 -1.9(5)
C64 C73 C74 C80 175.8(3)
C80 C74 C75 C76 0.5(7)
C73 C74 C75 C76 178.4(4)
C80 C74 C75 C79 -175.1(3)
C73 C74 C75 C79 2.8(4)
C74 C75 C76 C77 -172.0(4)
C79 C75 C76 C77 3.6(3)
C74 C75 C76 C110 17.6(7)
C79 C75 C76 C110 -166.7(3)
C75 C76 C77 C88 -175.3(3)
C110 C76 C77 C88 -4.8(6)
C75 C76 C77 C78 -2.5(4)
C110 C76 C77 C78 168.0(3)
C76 C77 C78 C79 0.4(4)
C88 C77 C78 C79 173.9(3)
C76 C77 C78 C96 -178.9(3)
C88 C77 C78 C96 -5.3(5)
C96 C78 C79 C75 -178.9(3)
C77 C78 C79 C75 1.9(3)
C96 C78 C79 C64 -5.2(7)
C77 C78 C79 C64 175.6(4)
C74 C75 C79 C78 173.7(3)
C76 C75 C79 C78 -3.5(4)
C74 C75 C79 C64 -2.2(4)
C76 C75 C79 C64 -179.4(3)
C65 C64 C79 C78 6.1(7)
C73 C64 C79 C78 -173.0(4)
C65 C64 C79 C75 179.8(3)
C73 C64 C79 C75 0.6(3)
C75 C74 C80 C81 174.1(14)
C73 C74 C80 C81 -3.6(17)
C87 C82 C83 C84 -1.3(6)
C81 C82 C83 C84 178.7(4)
C82 C83 C84 C85 0.3(6)
C83 C84 C85 C86 0.9(7)
C84 C85 C86 C87 -0.9(7)
C83 C82 C87 C86 1.2(6)
C81 C82 C87 C86 -178.8(4)
C85 C86 C87 C82 -0.1(7)
C95 C90 C91 C92 -1.8(6)
C89 C90 C91 C92 178.3(4)
C90 C91 C92 C93 -0.1(6)
C91 C92 C93 C94 1.4(7)
C92 C93 C94 C95 -0.6(6)
C91 C90 C95 C94 2.6(5)
C89 C90 C95 C94 -177.6(3)
C93 C94 C95 C90 -1.4(6)
C79 C78 C96 C101 -41.9(5)
C77 C78 C96 C101 137.2(3)
C79 C78 C96 C97 138.0(3)
C77 C78 C96 C97 -42.9(5)
C101 C96 C97 C98 1.2(5)
C78 C96 C97 C98 -178.7(3)
C96 C97 C98 C99 -0.8(5)
C96 C97 C98 C102 179.9(3)
C97 C98 C99 C100 0.2(5)
C102 C98 C99 C100 179.5(3)
C98 C99 C100 C101 0.1(5)
C98 C99 C100 C106 178.7(3)
C97 C96 C101 C100 -1.0(5)
C78 C96 C101 C100 178.9(3)
C99 C100 C101 C96 0.3(5)
C106 C100 C101 C96 -178.3(3)
C97 C98 C102 C103 -4.6(5)
C99 C98 C102 C103 176.2(3)
C97 C98 C102 C105 -125.5(3)
C99 C98 C102 C105 55.3(4)
C97 C98 C102 C104 115.7(4)
C99 C98 C102 C104 -63.5(4)
C99 C100 C106 C109 175.2(4)
C101 C100 C106 C109 -6.2(6)
C99 C100 C106 C108 -63.8(5)
C101 C100 C106 C108 114.7(4)
C99 C100 C106 C107 54.8(5)
C101 C100 C106 C107 -126.7(4)
C77 C76 C110 C115 31.4(5)
C75 C76 C110 C115 -160.0(3)
C77 C76 C110 C111 -141.3(3)
C75 C76 C110 C111 27.2(5)
C115 C110 C111 C112 -0.5(5)
C76 C110 C111 C112 172.5(3)
C110 C111 C112 C113 -1.5(5)
C110 C111 C112 C120 -178.6(3)
C111 C112 C113 C114 2.2(5)
C120 C112 C113 C114 179.3(3)
C112 C113 C114 C115 -0.8(5)
C112 C113 C114 C116 178.2(3)
C113 C114 C115 C110 -1.3(5)
C116 C114 C115 C110 179.7(3)
C111 C110 C115 C114 1.9(5)
C76 C110 C115 C114 -171.0(3)
C115 C114 C116 C132 52(2)
C113 C114 C116 C132 -127(2)
C115 C114 C116 C119 -147.3(4)
C113 C114 C116 C119 33.7(5)
C115 C114 C116 C117 92.2(4)
C113 C114 C116 C117 -86.7(5)
C115 C114 C116 C118 -26.5(5)
C113 C114 C116 C118 154.5(4)
C115 C114 C116 C133 176(2)
C113 C114 C116 C133 -3(2)
C115 C114 C116 C131 -67.5(16)
C113 C114 C116 C131 113.5(16)
C113 C112 C120 C121 177.3(4)
C111 C112 C120 C121 -5.6(5)
C113 C112 C120 C123 56.9(4)
C111 C112 C120 C123 -126.0(4)
C113 C112 C120 C126 6.6(8)
C111 C112 C120 C126 -176.3(8)
C113 C112 C120 C122 -62.7(4)
C111 C112 C120 C122 114.4(4)
C113 C112 C120 C125 -117.6(7)
C111 C112 C120 C125 59.5(7)
C113 C112 C120 C124 126.2(7)
C111 C112 C120 C124 -56.7(7)

loop_
_platon_squeeze_void_nr
_platon_squeeze_void_average_x
_platon_squeeze_void_average_y
_platon_squeeze_void_average_z
_platon_squeeze_void_volume
_platon_squeeze_void_count_electrons
_platon_squeeze_void_content
1 0.000 0.000 0.500 125 19 ' '
2 0.042 0.443 0.770 13 1 ' '
3 0.429 0.929 0.104 7 1 ' '
4 0.571 0.071 0.896 7 0 ' '
5 0.958 0.557 0.230 13 1 ' '
